data_4129252
loop_
_publ_author_name
'Daifuku, Stephanie L.'
'Al-Afyouni, Malik H'
'Snyder, Benjamin E. R.'
'Kneebone, Jared L.'
'Neidig, Michael L.'

_publ_section_title
;
 A combined M\"ossbauer, magnetic circular dichroism, and density
 functional theory approach for iron cross-coupling catalysis: electronic
 structure, in situ formation, and reactivity of
 iron-mesityl-bisphosphines.
;
_journal_issue 25
_journal_name_full 'Journal of the American Chemical Society'
_journal_page_first 9132
_journal_page_last 9143
_journal_paper_doi 10.1021/ja503596m
_journal_volume 136
_journal_year 2014
_chemical_formula_moiety 'C80 H110 Fe P2'
_chemical_formula_sum 'C80 H110 Fe P2'
_chemical_formula_weight 1189.46
_chemical_name_common neima07
_space_group_crystal_system tetragonal
_space_group_IT_number 86
_space_group_name_Hall '-P 4bc'
_space_group_name_H-M_alt 'P 42/n :2'
_atom_sites_solution_hydrogens geom
_atom_sites_solution_primary direct
_atom_sites_solution_secondary difmap
_audit_creation_method SHELXL-2014
_cell_angle_alpha 90
_cell_angle_beta 90
_cell_angle_gamma 90
_cell_formula_units_Z 4
_cell_length_a 19.837(3)
_cell_length_b 19.837(3)
_cell_length_c 21.423(3)
_cell_measurement_reflns_used 3920
_cell_measurement_temperature 100.0(5)
_cell_measurement_theta_max 27.39
_cell_measurement_theta_min 2.39
_cell_volume 8430(2)
_computing_cell_refinement 'SAINT (Bruker, 2013)'
_computing_data_collection 'APEX2 (Bruker, 2013)'
_computing_data_reduction 'SAINT (Bruker, 2013)'
_computing_molecular_graphics 'SHELXTL (Sheldrick, 2008)'
_computing_publication_material 'SHELXTL (Sheldrick, 2008)'
_computing_structure_refinement 'SHELXL-2014 (Sheldrick, 2014)'
_computing_structure_solution 'SIR2011 (Burla et al., 2012)'
_diffrn_ambient_temperature 100.0(5)
_diffrn_measured_fraction_theta_full 1.000
_diffrn_measured_fraction_theta_max 0.998
_diffrn_measurement_device_type 'Bruker SMART APEX II CCD platform'
_diffrn_measurement_method '\w scans'
_diffrn_radiation_type MoK\a
_diffrn_radiation_wavelength 0.71073
_diffrn_reflns_av_R_equivalents 0.0809
_diffrn_reflns_av_unetI/netI 0.0274
_diffrn_reflns_Laue_measured_fraction_full 1.000
_diffrn_reflns_Laue_measured_fraction_max 0.998
_diffrn_reflns_limit_h_max 25
_diffrn_reflns_limit_h_min -25
_diffrn_reflns_limit_k_max 25
_diffrn_reflns_limit_k_min -25
_diffrn_reflns_limit_l_max 27
_diffrn_reflns_limit_l_min -27
_diffrn_reflns_number 166415
_diffrn_reflns_point_group_measured_fraction_full 1.000
_diffrn_reflns_point_group_measured_fraction_max 0.998
_diffrn_reflns_theta_full 27.485
_diffrn_reflns_theta_max 27.490
_diffrn_reflns_theta_min 1.399
_diffrn_source 'fine-focus sealed tube'
_exptl_absorpt_coefficient_mu 0.251
_exptl_absorpt_correction_T_max 0.7456
_exptl_absorpt_correction_T_min 0.6519
_exptl_absorpt_correction_type multi-scan
_exptl_absorpt_process_details 'SADABS (Sheldrick, 2012)'
_exptl_crystal_colour red
_exptl_crystal_density_diffrn 0.937
_exptl_crystal_description block
_exptl_crystal_F_000 2584
_exptl_crystal_size_max 0.20
_exptl_crystal_size_mid 0.20
_exptl_crystal_size_min 0.16
_platon_squeeze_details
;
TITL neima07 in P4(2)/n 
CELL   19.8370   19.8370   21.4230     90.00     90.00     90.00 
SPGR P42/n 
# Note: Atoms in Void as Cxxx and Qxxx all others 
C101 0.249 0.250 0.750 !       1.79 eA-3 
C102 0.299 0.263 0.750 !       1.70 eA-3 
C103 0.045 0.268 0.289 !       1.70 eA-3 
C104 0.128 0.347 0.752 !       1.68 eA-3 
C105 0.252 0.250 0.359 !       1.62 eA-3 
C106 0.741 0.516 0.767 !       1.58 eA-3 
C107 0.237 0.192 0.749 !       1.58 eA-3 
C108 0.146 0.278 0.335 !       1.42 eA-3 
C109 0.277 0.405 0.216 !       1.38 eA-3 
C110 0.685 0.715 0.674 !       1.36 eA-3 
Q111 0.626 0.185 0.382 !       1.21 eA-3 
Q112 0.742 0.453 0.812 !       1.16 eA-3 
Q113 0.932 0.314 0.337 !       1.10 eA-3 
C114 0.710 0.811 0.662 !       1.06 eA-3 
Q115 0.419 0.700 0.678 !       1.01 eA-3 
Q116 0.663 0.236 0.395 !       0.95 eA-3 
Q117 0.673 0.374 0.374 !       0.87 eA-3 
C118 0.337 0.250 0.163 !       0.81 eA-3 
C119 0.206 0.341 0.211 !       0.73 eA-3 
C120 0.323 0.361 0.237 !       0.72 eA-3 
C121 0.775 0.610 0.764 !       0.70 eA-3 
C122 0.842 0.685 0.704 !       0.69 eA-3 
C123 0.239 0.345 0.290 !       0.67 eA-3 
Q124 0.647 0.110 0.404 !       0.64 eA-3 
C125 0.342 0.311 0.240 !       0.63 eA-3 
C126 0.672 0.795 0.764 !       0.60 eA-3 
C127 0.699 0.706 0.791 !       0.60 eA-3 
Q128 0.015 0.296 0.565 !       0.58 eA-3 
Q129 0.549 0.409 0.188 !       0.57 eA-3 
C130 0.142 0.280 0.184 !       0.56 eA-3 
Q131 0.066 0.219 0.751 !       0.53 eA-3 
Q132 0.407 0.264 0.985 !       0.52 eA-3 
;
_refine_diff_density_max 1.151
_refine_diff_density_min -0.325
_refine_diff_density_rms 0.073
_refine_ls_extinction_method none
_refine_ls_goodness_of_fit_ref 1.044
_refine_ls_hydrogen_treatment constr
_refine_ls_matrix_type full
_refine_ls_number_parameters 416
_refine_ls_number_reflns 9657
_refine_ls_number_restraints 14
_refine_ls_restrained_S_all 1.044
_refine_ls_R_factor_all 0.0828
_refine_ls_R_factor_gt 0.0613
_refine_ls_shift/su_max 0.001
_refine_ls_shift/su_mean 0.000
_refine_ls_structure_factor_coef Fsqd
_refine_ls_weighting_details 'w=1/[\s^2^(Fo^2^)+(0.0940P)^2^+8.5105P] where P=(Fo^2^+2Fc^2^)/3'
_refine_ls_weighting_scheme calc
_refine_ls_wR_factor_gt 0.1666
_refine_ls_wR_factor_ref 0.1845
_reflns_Friedel_coverage 0.000
_reflns_number_gt 7411
_reflns_number_total 9657
_reflns_threshold_expression 'I > 2\s(I)'
_cod_data_source_file ja503596m_si_005.cif
_cod_data_source_block neima07
_cod_original_sg_symbol_H-M 'P 42/n'
_cod_database_code 4129252
_shelx_space_group_comment
; 
The symmetry employed for this shelxl refinement is uniquely defined 
by the following loop, which should always be used as a source of 
symmetry information in preference to the above space-group names. 
They are only intended as comments. 
;
_shelx_estimated_absorpt_t_min 0.951
_shelx_estimated_absorpt_t_max 0.961
_shelxl_version_number 2014-3

loop_
_space_group_symop_operation_xyz
'x, y, z'
'-x+1/2, -y+1/2, z'
'-y, x+1/2, z+1/2'
'y+1/2, -x, z+1/2'
'-x, -y, -z'
'x-1/2, y-1/2, -z'
'y, -x-1/2, -z-1/2'
'-y-1/2, x, -z-1/2'

loop_
_atom_site_label
_atom_site_type_symbol
_atom_site_fract_x
_atom_site_fract_y
_atom_site_fract_z
_atom_site_U_iso_or_equiv
_atom_site_adp_type
_atom_site_occupancy
_atom_site_site_symmetry_order
_atom_site_calc_flag
_atom_site_refinement_flags_posn
_atom_site_refinement_flags_adp
_atom_site_refinement_flags_occupancy
_atom_site_disorder_assembly
_atom_site_disorder_group
Fe1 Fe 0.7500 0.2500 0.45439(2) 0.02205(13) Uani 1 2 d S T P . .
P1 P 0.72145(3) 0.32241(3) 0.53538(3) 0.02318(14) Uani 1 1 d . . . . .
C1 C 0.73693(11) 0.28238(12) 0.61124(11) 0.0259(5) Uani 1 1 d . . . . .
C2 C 0.72263(12) 0.31466(14) 0.66838(12) 0.0324(5) Uani 1 1 d . . . . .
H2 H 0.7038 0.3587 0.6686 0.039 Uiso 1 1 calc R U . . .
C3 C 0.73598(12) 0.28223(14) 0.72398(12) 0.0351(5) Uani 1 1 d . . . . .
H3 H 0.7260 0.3039 0.7624 0.042 Uiso 1 1 calc R U . . .
C4 C 0.63357(11) 0.34944(12) 0.54657(11) 0.0260(5) Uani 1 1 d . . . . .
C5 C 0.58264(11) 0.30352(12) 0.53188(11) 0.0272(5) Uani 1 1 d . . . . .
H5 H 0.5941 0.2619 0.5127 0.033 Uiso 1 1 calc R U . . .
C6 C 0.51508(12) 0.31794(12) 0.54493(12) 0.0313(5) Uani 1 1 d . . . . .
C7 C 0.50065(12) 0.37919(13) 0.57427(13) 0.0344(6) Uani 1 1 d . . . . .
H7 H 0.4550 0.3895 0.5838 0.041 Uiso 1 1 calc R U . . .
C8 C 0.55047(12) 0.42590(13) 0.59016(12) 0.0327(5) Uani 1 1 d D . . . .
C9 C 0.61713(12) 0.41023(12) 0.57528(11) 0.0291(5) Uani 1 1 d . . . . .
H9 H 0.6519 0.4415 0.5849 0.035 Uiso 1 1 calc R U . . .
C10 C 0.76891(11) 0.40124(12) 0.53961(11) 0.0276(5) Uani 1 1 d . . . . .
C11 C 0.75215(11) 0.45272(12) 0.49747(12) 0.0301(5) Uani 1 1 d . . . . .
H11 H 0.7151 0.4468 0.4699 0.036 Uiso 1 1 calc R U . . .
C12 C 0.78913(12) 0.51233(12) 0.49554(13) 0.0327(5) Uani 1 1 d . . . . .
C13 C 0.84418(13) 0.51835(13) 0.53644(13) 0.0357(6) Uani 1 1 d . . . . .
H13 H 0.8700 0.5587 0.5355 0.043 Uiso 1 1 calc R U . . .
C14 C 0.86249(13) 0.46809(13) 0.57819(13) 0.0352(6) Uani 1 1 d D . . . .
C15 C 0.82377(12) 0.40899(13) 0.57935(12) 0.0314(5) Uani 1 1 d . . . . .
H15 H 0.8351 0.3739 0.6076 0.038 Uiso 1 1 calc R U . . .
C16 C 0.45752(13) 0.26968(14) 0.52795(16) 0.0420(7) Uani 1 1 d . . . . .
C17 C 0.41248(18) 0.3049(2) 0.4789(2) 0.0706(11) Uani 1 1 d . . . . .
H17A H 0.3736 0.2762 0.4693 0.106 Uiso 1 1 calc R U . . .
H17B H 0.4386 0.3127 0.4407 0.106 Uiso 1 1 calc R U . . .
H17C H 0.3967 0.3481 0.4955 0.106 Uiso 1 1 calc R U . . .
C18 C 0.41385(17) 0.25603(19) 0.5857(2) 0.0656(10) Uani 1 1 d . . . . .
H18A H 0.4408 0.2327 0.6174 0.098 Uiso 1 1 calc R U . . .
H18B H 0.3754 0.2277 0.5739 0.098 Uiso 1 1 calc R U . . .
H18C H 0.3974 0.2989 0.6026 0.098 Uiso 1 1 calc R U . . .
C19 C 0.48212(16) 0.20388(16) 0.5009(2) 0.0636(11) Uani 1 1 d . . . . .
H19A H 0.5136 0.1826 0.5302 0.095 Uiso 1 1 calc R U . . .
H19B H 0.5051 0.2124 0.4612 0.095 Uiso 1 1 calc R U . . .
H19C H 0.4436 0.1738 0.4939 0.095 Uiso 1 1 calc R U . . .
C20 C 0.5295(5) 0.4926(4) 0.6216(5) 0.0483(14) Uani 0.740(4) 1 d D . P A 1
C21 C 0.4883(4) 0.4761(3) 0.6803(3) 0.0858(19) Uani 0.740(4) 1 d D . P A 1
H21A H 0.5168 0.4518 0.7102 0.129 Uiso 0.740(4) 1 calc R U P A 1
H21B H 0.4497 0.4478 0.6689 0.129 Uiso 0.740(4) 1 calc R U P A 1
H21C H 0.4722 0.5180 0.6994 0.129 Uiso 0.740(4) 1 calc R U P A 1
C22 C 0.5896(2) 0.5360(3) 0.6381(3) 0.0738(17) Uani 0.740(4) 1 d D . P A 1
H22A H 0.5741 0.5777 0.6579 0.111 Uiso 0.740(4) 1 calc R U P A 1
H22B H 0.6148 0.5469 0.6000 0.111 Uiso 0.740(4) 1 calc R U P A 1
H22C H 0.6190 0.5114 0.6670 0.111 Uiso 0.740(4) 1 calc R U P A 1
C23 C 0.4823(2) 0.5333(2) 0.5781(3) 0.0624(13) Uani 0.740(4) 1 d D . P A 1
H23A H 0.4687 0.5751 0.5990 0.094 Uiso 0.740(4) 1 calc R U P A 1
H23B H 0.4422 0.5064 0.5685 0.094 Uiso 0.740(4) 1 calc R U P A 1
H23C H 0.5061 0.5441 0.5393 0.094 Uiso 0.740(4) 1 calc R U P A 1
C20' C 0.5378(15) 0.4895(10) 0.6298(12) 0.0483(14) Uani 0.260(4) 1 d D . P A 5
C21' C 0.5687(10) 0.5481(8) 0.5935(8) 0.0858(19) Uani 0.260(4) 1 d D . P A 5
H21D H 0.6174 0.5410 0.5893 0.129 Uiso 0.260(4) 1 calc R U P A 5
H21E H 0.5482 0.5505 0.5520 0.129 Uiso 0.260(4) 1 calc R U P A 5
H21F H 0.5604 0.5903 0.6160 0.129 Uiso 0.260(4) 1 calc R U P A 5
C22' C 0.4631(7) 0.5031(8) 0.6348(10) 0.0738(17) Uani 0.260(4) 1 d D . P A 5
H22D H 0.4415 0.4665 0.6579 0.111 Uiso 0.260(4) 1 calc R U P A 5
H22E H 0.4559 0.5458 0.6569 0.111 Uiso 0.260(4) 1 calc R U P A 5
H22F H 0.4436 0.5060 0.5929 0.111 Uiso 0.260(4) 1 calc R U P A 5
C23' C 0.5718(7) 0.4817(6) 0.6942(7) 0.0624(13) Uani 0.260(4) 1 d D . P A 5
H23D H 0.6201 0.4730 0.6885 0.094 Uiso 0.260(4) 1 calc R U P A 5
H23E H 0.5658 0.5233 0.7183 0.094 Uiso 0.260(4) 1 calc R U P A 5
H23F H 0.5512 0.4440 0.7167 0.094 Uiso 0.260(4) 1 calc R U P A 5
C24 C 0.77170(13) 0.57055(13) 0.45145(14) 0.0378(6) Uani 1 1 d . . . . .
C25 C 0.70597(14) 0.55740(14) 0.41550(17) 0.0462(7) Uani 1 1 d . . . . .
H25A H 0.6966 0.5956 0.3878 0.069 Uiso 1 1 calc R U . . .
H25B H 0.6687 0.5520 0.4451 0.069 Uiso 1 1 calc R U . . .
H25C H 0.7107 0.5162 0.3906 0.069 Uiso 1 1 calc R U . . .
C26 C 0.82857(14) 0.57860(15) 0.40320(16) 0.0450(7) Uani 1 1 d . . . . .
H26A H 0.8183 0.6166 0.3755 0.067 Uiso 1 1 calc R U . . .
H26B H 0.8324 0.5372 0.3785 0.067 Uiso 1 1 calc R U . . .
H26C H 0.8712 0.5872 0.4249 0.067 Uiso 1 1 calc R U . . .
C27 C 0.76407(14) 0.63612(14) 0.48871(18) 0.0475(7) Uani 1 1 d . . . . .
H27A H 0.7501 0.6725 0.4606 0.071 Uiso 1 1 calc R U . . .
H27B H 0.8073 0.6478 0.5080 0.071 Uiso 1 1 calc R U . . .
H27C H 0.7299 0.6300 0.5213 0.071 Uiso 1 1 calc R U . . .
C28 C 0.9270(4) 0.4747(6) 0.6189(5) 0.0462(19) Uani 0.612(4) 1 d D . P B 1
C29 C 0.9891(3) 0.4921(3) 0.5765(3) 0.0631(14) Uani 0.612(4) 1 d D . P B 1
H29A H 1.0290 0.4992 0.6027 0.095 Uiso 0.612(4) 1 calc R U P B 1
H29B H 0.9796 0.5332 0.5527 0.095 Uiso 0.612(4) 1 calc R U P B 1
H29C H 0.9975 0.4547 0.5476 0.095 Uiso 0.612(4) 1 calc R U P B 1
C30 C 0.9159(4) 0.5437(4) 0.6583(4) 0.088(2) Uani 0.612(4) 1 d D . P B 1
H30A H 0.8764 0.5387 0.6854 0.131 Uiso 0.612(4) 1 calc R U P B 1
H30B H 0.9086 0.5813 0.6294 0.131 Uiso 0.612(4) 1 calc R U P B 1
H30C H 0.9558 0.5526 0.6839 0.131 Uiso 0.612(4) 1 calc R U P B 1
C31 C 0.9433(4) 0.4203(4) 0.6585(4) 0.0697(19) Uani 0.612(4) 1 d D . P B 1
H31A H 0.9859 0.4297 0.6799 0.105 Uiso 0.612(4) 1 calc R U P B 1
H31B H 0.9478 0.3790 0.6337 0.105 Uiso 0.612(4) 1 calc R U P B 1
H31C H 0.9074 0.4144 0.6895 0.105 Uiso 0.612(4) 1 calc R U P B 1
C28' C 0.9134(6) 0.4849(11) 0.6309(8) 0.0462(19) Uani 0.388(4) 1 d D . P B 5
C29' C 0.8771(4) 0.4789(5) 0.6950(4) 0.0631(14) Uani 0.388(4) 1 d D . P B 5
H29D H 0.8499 0.4376 0.6958 0.095 Uiso 0.388(4) 1 calc R U P B 5
H29E H 0.9107 0.4771 0.7285 0.095 Uiso 0.388(4) 1 calc R U P B 5
H29F H 0.8477 0.5180 0.7012 0.095 Uiso 0.388(4) 1 calc R U P B 5
C30' C 0.9624(7) 0.4175(7) 0.6285(7) 0.088(2) Uani 0.388(4) 1 d D . P B 5
H30D H 0.9349 0.3769 0.6342 0.131 Uiso 0.388(4) 1 calc R U P B 5
H30E H 0.9853 0.4155 0.5880 0.131 Uiso 0.388(4) 1 calc R U P B 5
H30F H 0.9960 0.4202 0.6619 0.131 Uiso 0.388(4) 1 calc R U P B 5
C31' C 0.9539(6) 0.5410(5) 0.6228(6) 0.0697(19) Uani 0.388(4) 1 d D . P B 5
H31D H 0.9836 0.5462 0.6590 0.105 Uiso 0.388(4) 1 calc R U P B 5
H31E H 0.9812 0.5354 0.5850 0.105 Uiso 0.388(4) 1 calc R U P B 5
H31F H 0.9256 0.5812 0.6186 0.105 Uiso 0.388(4) 1 calc R U P B 5
C32 C 0.74839(13) 0.32428(12) 0.39008(12) 0.0336(5) Uani 1 1 d . . . . .
C33 C 0.69242(14) 0.34293(13) 0.35264(12) 0.0360(6) Uani 1 1 d . . . . .
C34 C 0.69921(16) 0.38962(14) 0.30436(13) 0.0420(6) Uani 1 1 d . . . . .
H34A H 0.6608 0.4007 0.2800 0.050 Uiso 1 1 calc R U . . .
C35 C 0.76069(17) 0.42053(15) 0.29070(14) 0.0466(7) Uani 1 1 d . . . . .
C36 C 0.81481(15) 0.40515(14) 0.32903(14) 0.0419(6) Uani 1 1 d . . . . .
H36A H 0.8570 0.4263 0.3214 0.050 Uiso 1 1 calc R U . . .
C37 C 0.80924(14) 0.35948(13) 0.37857(13) 0.0361(6) Uani 1 1 d . . . . .
C38 C 0.62655(13) 0.30865(14) 0.36157(13) 0.0359(6) Uani 1 1 d . . . . .
H38A H 0.5948 0.3241 0.3296 0.054 Uiso 1 1 calc R U . . .
H38B H 0.6087 0.3195 0.4030 0.054 Uiso 1 1 calc R U . . .
H38C H 0.6327 0.2598 0.3580 0.054 Uiso 1 1 calc R U . . .
C39 C 0.7682(2) 0.4679(2) 0.23566(18) 0.0696(11) Uani 1 1 d . . . . .
H39A H 0.7262 0.4931 0.2297 0.104 Uiso 1 1 calc R U . . .
H39B H 0.7782 0.4418 0.1979 0.104 Uiso 1 1 calc R U . . .
H39C H 0.8051 0.4996 0.2437 0.104 Uiso 1 1 calc R U . . .
C40 C 0.86951(14) 0.35230(16) 0.42010(14) 0.0421(6) Uani 1 1 d . . . . .
H40A H 0.9090 0.3407 0.3948 0.063 Uiso 1 1 calc R U . . .
H40B H 0.8612 0.3165 0.4507 0.063 Uiso 1 1 calc R U . . .
H40C H 0.8777 0.3950 0.4419 0.063 Uiso 1 1 calc R U . . .

loop_
_atom_site_aniso_label
_atom_site_aniso_U_11
_atom_site_aniso_U_22
_atom_site_aniso_U_33
_atom_site_aniso_U_23
_atom_site_aniso_U_13
_atom_site_aniso_U_12
Fe1 0.0184(2) 0.0217(2) 0.0260(2) 0.000 0.000 -0.00097(16)
P1 0.0185(3) 0.0257(3) 0.0253(3) -0.0012(2) 0.0000(2) -0.0031(2)
C1 0.0186(10) 0.0349(12) 0.0243(11) -0.0008(9) 0.0000(8) -0.0062(9)
C2 0.0293(12) 0.0404(13) 0.0277(12) -0.0048(10) 0.0024(9) -0.0026(10)
C3 0.0288(12) 0.0528(16) 0.0238(11) -0.0050(11) 0.0020(9) -0.0081(11)
C4 0.0218(10) 0.0278(11) 0.0282(12) -0.0022(9) 0.0006(9) -0.0018(8)
C5 0.0228(11) 0.0243(11) 0.0345(13) -0.0053(9) -0.0003(9) -0.0017(8)
C6 0.0231(11) 0.0282(12) 0.0425(14) -0.0053(10) 0.0015(10) -0.0037(9)
C7 0.0220(11) 0.0340(13) 0.0473(15) -0.0063(11) 0.0046(10) 0.0021(9)
C8 0.0296(12) 0.0322(12) 0.0364(13) -0.0095(10) 0.0005(10) -0.0010(10)
C9 0.0270(11) 0.0274(11) 0.0328(12) -0.0063(9) -0.0010(9) -0.0046(9)
C10 0.0206(10) 0.0288(11) 0.0333(12) -0.0031(9) 0.0011(9) -0.0051(8)
C11 0.0183(10) 0.0302(12) 0.0418(14) -0.0005(10) -0.0022(9) -0.0038(9)
C12 0.0219(11) 0.0277(12) 0.0483(15) -0.0014(11) -0.0005(10) -0.0033(9)
C13 0.0267(12) 0.0275(12) 0.0530(16) -0.0057(11) -0.0030(11) -0.0077(9)
C14 0.0293(12) 0.0365(13) 0.0396(14) -0.0062(11) -0.0065(10) -0.0062(10)
C15 0.0278(12) 0.0343(13) 0.0321(13) -0.0032(10) -0.0044(10) -0.0034(9)
C16 0.0242(12) 0.0344(14) 0.067(2) -0.0090(13) -0.0019(12) -0.0073(10)
C17 0.0448(19) 0.063(2) 0.104(3) -0.019(2) -0.030(2) -0.0023(16)
C18 0.0426(18) 0.061(2) 0.093(3) -0.014(2) 0.0185(18) -0.0228(15)
C19 0.0331(15) 0.0434(17) 0.114(3) -0.0304(19) 0.0013(18) -0.0113(13)
C20 0.041(3) 0.0439(18) 0.060(3) -0.027(2) 0.003(2) 0.0026(15)
C21 0.111(5) 0.076(4) 0.071(4) -0.038(3) 0.037(3) 0.002(3)
C22 0.055(3) 0.052(3) 0.114(5) -0.053(3) -0.015(3) 0.006(2)
C23 0.054(2) 0.039(2) 0.095(4) -0.026(2) -0.015(2) 0.0132(18)
C20' 0.041(3) 0.0439(18) 0.060(3) -0.027(2) 0.003(2) 0.0026(15)
C21' 0.111(5) 0.076(4) 0.071(4) -0.038(3) 0.037(3) 0.002(3)
C22' 0.055(3) 0.052(3) 0.114(5) -0.053(3) -0.015(3) 0.006(2)
C23' 0.054(2) 0.039(2) 0.095(4) -0.026(2) -0.015(2) 0.0132(18)
C24 0.0235(12) 0.0273(12) 0.0628(18) 0.0047(12) -0.0039(11) -0.0034(9)
C25 0.0295(13) 0.0354(14) 0.074(2) 0.0122(14) -0.0118(13) -0.0038(11)
C26 0.0339(14) 0.0369(14) 0.064(2) 0.0113(13) -0.0007(13) -0.0044(11)
C27 0.0305(13) 0.0302(13) 0.082(2) -0.0017(14) 0.0003(14) -0.0030(10)
C28 0.040(4) 0.041(4) 0.057(4) -0.025(3) -0.020(4) 0.004(3)
C29 0.040(2) 0.069(3) 0.081(4) 0.005(3) -0.021(2) -0.019(2)
C30 0.079(5) 0.085(5) 0.099(6) -0.031(4) -0.043(4) -0.007(4)
C31 0.069(4) 0.067(3) 0.073(4) 0.009(3) -0.050(3) -0.025(3)
C28' 0.040(4) 0.041(4) 0.057(4) -0.025(3) -0.020(4) 0.004(3)
C29' 0.040(2) 0.069(3) 0.081(4) 0.005(3) -0.021(2) -0.019(2)
C30' 0.079(5) 0.085(5) 0.099(6) -0.031(4) -0.043(4) -0.007(4)
C31' 0.069(4) 0.067(3) 0.073(4) 0.009(3) -0.050(3) -0.025(3)
C32 0.0379(13) 0.0290(12) 0.0340(13) -0.0038(10) 0.0011(10) 0.0025(10)
C33 0.0399(14) 0.0354(13) 0.0328(13) 0.0018(10) -0.0042(11) -0.0005(11)
C34 0.0518(17) 0.0355(14) 0.0387(15) 0.0001(11) -0.0065(12) 0.0056(12)
C35 0.065(2) 0.0349(14) 0.0403(16) 0.0051(12) 0.0015(14) 0.0007(13)
C36 0.0487(16) 0.0352(14) 0.0417(16) 0.0016(12) 0.0072(13) -0.0045(12)
C37 0.0391(14) 0.0329(13) 0.0361(14) -0.0022(11) 0.0044(11) -0.0001(10)
C38 0.0377(14) 0.0374(13) 0.0326(13) -0.0006(11) -0.0027(11) -0.0005(11)
C39 0.085(3) 0.070(2) 0.053(2) 0.0281(19) -0.0040(19) -0.012(2)
C40 0.0311(13) 0.0518(16) 0.0434(16) -0.0002(13) 0.0059(11) -0.0091(12)

loop_
_atom_type_symbol
_atom_type_description
_atom_type_scat_dispersion_real
_atom_type_scat_dispersion_imag
_atom_type_scat_source
C C 0.0033 0.0016 'International Tables Vol C Tables 4.2.6.8 and 6.1.1.4'
H H 0.0000 0.0000 'International Tables Vol C Tables 4.2.6.8 and 6.1.1.4'
P P 0.1023 0.0942 'International Tables Vol C Tables 4.2.6.8 and 6.1.1.4'
Fe Fe 0.3463 0.8444 'International Tables Vol C Tables 4.2.6.8 and 6.1.1.4'

loop_
_geom_angle_atom_site_label_1
_geom_angle_atom_site_label_2
_geom_angle_atom_site_label_3
_geom_angle
_geom_angle_site_symmetry_1
_geom_angle_site_symmetry_3
C32 Fe1 C32 93.86(14) . 2_655
C32 Fe1 P1 164.95(8) . 2_655
C32 Fe1 P1 93.13(7) 2_655 2_655
C32 Fe1 P1 93.13(7) . .
C32 Fe1 P1 164.95(8) 2_655 .
P1 Fe1 P1 83.34(3) 2_655 .
C10 P1 C1 103.90(11) . .
C10 P1 C4 103.43(11) . .
C1 P1 C4 99.75(10) . .
C10 P1 Fe1 116.15(8) . .
C1 P1 Fe1 110.68(8) . .
C4 P1 Fe1 120.58(8) . .
C1 C1 C2 119.76(15) 2_655 .
C1 C1 P1 117.65(8) 2_655 .
C2 C1 P1 122.59(19) . .
C3 C2 C1 119.9(2) . .
C3 C2 H2 120.0 . .
C1 C2 H2 120.0 . .
C2 C3 C3 120.29(16) . 2_655
C2 C3 H3 119.9 . .
C3 C3 H3 119.9 2_655 .
C9 C4 C5 119.7(2) . .
C9 C4 P1 122.14(17) . .
C5 C4 P1 117.79(17) . .
C4 C5 C6 121.0(2) . .
C4 C5 H5 119.5 . .
C6 C5 H5 119.5 . .
C7 C6 C5 117.6(2) . .
C7 C6 C16 119.8(2) . .
C5 C6 C16 122.6(2) . .
C8 C7 C6 122.8(2) . .
C8 C7 H7 118.6 . .
C6 C7 H7 118.6 . .
C9 C8 C7 117.8(2) . .
C9 C8 C20' 117.5(12) . .
C7 C8 C20' 124.2(12) . .
C9 C8 C20 123.1(4) . .
C7 C8 C20 119.0(4) . .
C4 C9 C8 121.0(2) . .
C4 C9 H9 119.5 . .
C8 C9 H9 119.5 . .
C15 C10 C11 119.9(2) . .
C15 C10 P1 121.89(19) . .
C11 C10 P1 117.95(17) . .
C12 C11 C10 120.8(2) . .
C12 C11 H11 119.6 . .
C10 C11 H11 119.6 . .
C11 C12 C13 117.6(2) . .
C11 C12 C24 122.7(2) . .
C13 C12 C24 119.7(2) . .
C14 C13 C12 123.0(2) . .
C14 C13 H13 118.5 . .
C12 C13 H13 118.5 . .
C13 C14 C15 118.0(2) . .
C13 C14 C28' 119.0(9) . .
C15 C14 C28' 121.5(10) . .
C13 C14 C28 121.1(6) . .
C15 C14 C28 120.8(6) . .
C10 C15 C14 120.7(2) . .
C10 C15 H15 119.7 . .
C14 C15 H15 119.7 . .
C19 C16 C18 109.8(3) . .
C19 C16 C6 113.0(2) . .
C18 C16 C6 109.8(3) . .
C19 C16 C17 108.5(3) . .
C18 C16 C17 107.6(3) . .
C6 C16 C17 108.0(2) . .
C16 C17 H17A 109.5 . .
C16 C17 H17B 109.5 . .
H17A C17 H17B 109.5 . .
C16 C17 H17C 109.5 . .
H17A C17 H17C 109.5 . .
H17B C17 H17C 109.5 . .
C16 C18 H18A 109.5 . .
C16 C18 H18B 109.5 . .
H18A C18 H18B 109.5 . .
C16 C18 H18C 109.5 . .
H18A C18 H18C 109.5 . .
H18B C18 H18C 109.5 . .
C16 C19 H19A 109.5 . .
C16 C19 H19B 109.5 . .
H19A C19 H19B 109.5 . .
C16 C19 H19C 109.5 . .
H19A C19 H19C 109.5 . .
H19B C19 H19C 109.5 . .
C22 C20 C21 110.5(6) . .
C22 C20 C8 112.1(6) . .
C21 C20 C8 108.5(7) . .
C22 C20 C23 108.7(7) . .
C21 C20 C23 106.5(7) . .
C8 C20 C23 110.3(5) . .
C20 C21 H21A 109.5 . .
C20 C21 H21B 109.5 . .
H21A C21 H21B 109.5 . .
C20 C21 H21C 109.5 . .
H21A C21 H21C 109.5 . .
H21B C21 H21C 109.5 . .
C20 C22 H22A 109.5 . .
C20 C22 H22B 109.5 . .
H22A C22 H22B 109.5 . .
C20 C22 H22C 109.5 . .
H22A C22 H22C 109.5 . .
H22B C22 H22C 109.5 . .
C20 C23 H23A 109.5 . .
C20 C23 H23B 109.5 . .
H23A C23 H23B 109.5 . .
C20 C23 H23C 109.5 . .
H23A C23 H23C 109.5 . .
H23B C23 H23C 109.5 . .
C22' C20' C21' 107.1(17) . .
C22' C20' C8 110.2(16) . .
C21' C20' C8 106.0(17) . .
C22' C20' C23' 112.6(18) . .
C21' C20' C23' 110.9(18) . .
C8 C20' C23' 109.8(15) . .
C20' C21' H21D 109.5 . .
C20' C21' H21E 109.5 . .
H21D C21' H21E 109.5 . .
C20' C21' H21F 109.5 . .
H21D C21' H21F 109.5 . .
H21E C21' H21F 109.5 . .
C20' C22' H22D 109.5 . .
C20' C22' H22E 109.5 . .
H22D C22' H22E 109.5 . .
C20' C22' H22F 109.5 . .
H22D C22' H22F 109.5 . .
H22E C22' H22F 109.5 . .
C20' C23' H23D 109.5 . .
C20' C23' H23E 109.5 . .
H23D C23' H23E 109.5 . .
C20' C23' H23F 109.5 . .
H23D C23' H23F 109.5 . .
H23E C23' H23F 109.5 . .
C12 C24 C27 109.9(2) . .
C12 C24 C25 111.9(2) . .
C27 C24 C25 108.7(2) . .
C12 C24 C26 109.1(2) . .
C27 C24 C26 109.5(2) . .
C25 C24 C26 107.6(3) . .
C24 C25 H25A 109.5 . .
C24 C25 H25B 109.5 . .
H25A C25 H25B 109.5 . .
C24 C25 H25C 109.5 . .
H25A C25 H25C 109.5 . .
H25B C25 H25C 109.5 . .
C24 C26 H26A 109.5 . .
C24 C26 H26B 109.5 . .
H26A C26 H26B 109.5 . .
C24 C26 H26C 109.5 . .
H26A C26 H26C 109.5 . .
H26B C26 H26C 109.5 . .
C24 C27 H27A 109.5 . .
C24 C27 H27B 109.5 . .
H27A C27 H27B 109.5 . .
C24 C27 H27C 109.5 . .
H27A C27 H27C 109.5 . .
H27B C27 H27C 109.5 . .
C31 C28 C14 117.5(9) . .
C31 C28 C29 109.7(6) . .
C14 C28 C29 110.0(7) . .
C31 C28 C30 111.3(7) . .
C14 C28 C30 104.5(5) . .
C29 C28 C30 102.9(9) . .
C28 C29 H29A 109.5 . .
C28 C29 H29B 109.5 . .
H29A C29 H29B 109.5 . .
C28 C29 H29C 109.5 . .
H29A C29 H29C 109.5 . .
H29B C29 H29C 109.5 . .
C28 C30 H30A 109.5 . .
C28 C30 H30B 109.5 . .
H30A C30 H30B 109.5 . .
C28 C30 H30C 109.5 . .
H30A C30 H30C 109.5 . .
H30B C30 H30C 109.5 . .
C28 C31 H31A 109.5 . .
C28 C31 H31B 109.5 . .
H31A C31 H31B 109.5 . .
C28 C31 H31C 109.5 . .
H31A C31 H31C 109.5 . .
H31B C31 H31C 109.5 . .
C31' C28' C14 117.3(15) . .
C31' C28' C29' 116.2(10) . .
C14 C28' C29' 109.0(11) . .
C31' C28' C30' 107.7(11) . .
C14 C28' C30' 100.7(9) . .
C29' C28' C30' 103.8(15) . .
C28' C29' H29D 109.5 . .
C28' C29' H29E 109.5 . .
H29D C29' H29E 109.5 . .
C28' C29' H29F 109.5 . .
H29D C29' H29F 109.5 . .
H29E C29' H29F 109.5 . .
C28' C30' H30D 109.5 . .
C28' C30' H30E 109.5 . .
H30D C30' H30E 109.5 . .
C28' C30' H30F 109.5 . .
H30D C30' H30F 109.5 . .
H30E C30' H30F 109.5 . .
C28' C31' H31D 109.5 . .
C28' C31' H31E 109.5 . .
H31D C31' H31E 109.5 . .
C28' C31' H31F 109.5 . .
H31D C31' H31F 109.5 . .
H31E C31' H31F 109.5 . .
C37 C32 C33 116.1(2) . .
C37 C32 Fe1 117.74(19) . .
C33 C32 Fe1 126.1(2) . .
C34 C33 C32 121.1(3) . .
C34 C33 C38 119.0(2) . .
C32 C33 C38 119.7(2) . .
C33 C34 C35 122.1(3) . .
C33 C34 H34A 119.0 . .
C35 C34 H34A 119.0 . .
C36 C35 C34 117.1(3) . .
C36 C35 C39 121.4(3) . .
C34 C35 C39 121.4(3) . .
C35 C36 C37 122.1(3) . .
C35 C36 H36A 119.0 . .
C37 C36 H36A 119.0 . .
C36 C37 C32 121.2(3) . .
C36 C37 C40 116.7(2) . .
C32 C37 C40 122.0(2) . .
C33 C38 H38A 109.5 . .
C33 C38 H38B 109.5 . .
H38A C38 H38B 109.5 . .
C33 C38 H38C 109.5 . .
H38A C38 H38C 109.5 . .
H38B C38 H38C 109.5 . .
C35 C39 H39A 109.5 . .
C35 C39 H39B 109.5 . .
H39A C39 H39B 109.5 . .
C35 C39 H39C 109.5 . .
H39A C39 H39C 109.5 . .
H39B C39 H39C 109.5 . .
C37 C40 H40A 109.5 . .
C37 C40 H40B 109.5 . .
H40A C40 H40B 109.5 . .
C37 C40 H40C 109.5 . .
H40A C40 H40C 109.5 . .
H40B C40 H40C 109.5 . .

loop_
_geom_bond_atom_site_label_1
_geom_bond_atom_site_label_2
_geom_bond_distance
_geom_bond_site_symmetry_2
Fe1 C32 2.018(3) .
Fe1 C32 2.018(3) 2_655
Fe1 P1 2.3225(7) 2_655
Fe1 P1 2.3225(7) .
P1 C10 1.827(2) .
P1 C1 1.835(2) .
P1 C4 1.839(2) .
C1 C1 1.385(5) 2_655
C1 C2 1.410(3) .
C2 C3 1.379(4) .
C2 H2 0.9500 .
C3 C3 1.394(6) 2_655
C3 H3 0.9500 .
C4 C9 1.392(3) .
C4 C5 1.396(3) .
C5 C6 1.399(3) .
C5 H5 0.9500 .
C6 C7 1.398(3) .
C6 C16 1.534(3) .
C7 C8 1.397(3) .
C7 H7 0.9500 .
C8 C9 1.395(3) .
C8 C20' 1.542(8) .
C8 C20 1.542(4) .
C9 H9 0.9500 .
C10 C15 1.390(3) .
C10 C11 1.403(3) .
C11 C12 1.392(3) .
C11 H11 0.9500 .
C12 C13 1.405(4) .
C12 C24 1.531(4) .
C13 C14 1.388(4) .
C13 H13 0.9500 .
C14 C15 1.402(3) .
C14 C28' 1.552(7) .
C14 C28 1.554(5) .
C15 H15 0.9500 .
C16 C19 1.509(4) .
C16 C18 1.534(5) .
C16 C17 1.547(5) .
C17 H17A 0.9800 .
C17 H17B 0.9800 .
C17 H17C 0.9800 .
C18 H18A 0.9800 .
C18 H18B 0.9800 .
C18 H18C 0.9800 .
C19 H19A 0.9800 .
C19 H19B 0.9800 .
C19 H19C 0.9800 .
C20 C22 1.513(11) .
C20 C21 1.535(14) .
C20 C23 1.547(11) .
C21 H21A 0.9800 .
C21 H21B 0.9800 .
C21 H21C 0.9800 .
C22 H22A 0.9800 .
C22 H22B 0.9800 .
C22 H22C 0.9800 .
C23 H23A 0.9800 .
C23 H23B 0.9800 .
C23 H23C 0.9800 .
C20' C22' 1.51(2) .
C20' C21' 1.53(3) .
C20' C23' 1.54(2) .
C21' H21D 0.9800 .
C21' H21E 0.9800 .
C21' H21F 0.9800 .
C22' H22D 0.9800 .
C22' H22E 0.9800 .
C22' H22F 0.9800 .
C23' H23D 0.9800 .
C23' H23E 0.9800 .
C23' H23F 0.9800 .
C24 C27 1.534(4) .
C24 C25 1.537(4) .
C24 C26 1.538(4) .
C25 H25A 0.9800 .
C25 H25B 0.9800 .
C25 H25C 0.9800 .
C26 H26A 0.9800 .
C26 H26B 0.9800 .
C26 H26C 0.9800 .
C27 H27A 0.9800 .
C27 H27B 0.9800 .
C27 H27C 0.9800 .
C28 C31 1.412(15) .
C28 C29 1.568(14) .
C28 C30 1.623(11) .
C29 H29A 0.9800 .
C29 H29B 0.9800 .
C29 H29C 0.9800 .
C30 H30A 0.9800 .
C30 H30B 0.9800 .
C30 H30C 0.9800 .
C31 H31A 0.9800 .
C31 H31B 0.9800 .
C31 H31C 0.9800 .
C28' C31' 1.38(2) .
C28' C29' 1.55(2) .
C28' C30' 1.653(17) .
C29' H29D 0.9800 .
C29' H29E 0.9800 .
C29' H29F 0.9800 .
C30' H30D 0.9800 .
C30' H30E 0.9800 .
C30' H30F 0.9800 .
C31' H31D 0.9800 .
C31' H31E 0.9800 .
C31' H31F 0.9800 .
C32 C37 1.416(4) .
C32 C33 1.419(4) .
C33 C34 1.395(4) .
C33 C38 1.485(4) .
C34 C35 1.396(4) .
C34 H34A 0.9500 .
C35 C36 1.386(4) .
C35 C39 1.515(4) .
C36 C37 1.400(4) .
C36 H36A 0.9500 .
C37 C40 1.497(4) .
C38 H38A 0.9800 .
C38 H38B 0.9800 .
C38 H38C 0.9800 .
C39 H39A 0.9800 .
C39 H39B 0.9800 .
C39 H39C 0.9800 .
C40 H40A 0.9800 .
C40 H40B 0.9800 .
C40 H40C 0.9800 .

loop_
_geom_torsion_atom_site_label_1
_geom_torsion_atom_site_label_2
_geom_torsion_atom_site_label_3
_geom_torsion_atom_site_label_4
_geom_torsion
_geom_torsion_site_symmetry_1
_geom_torsion_site_symmetry_4
C10 P1 C1 C1 -124.7(2) . 2_655
C4 P1 C1 C1 128.8(2) . 2_655
Fe1 P1 C1 C1 0.7(3) . 2_655
C10 P1 C1 C2 56.0(2) . .
C4 P1 C1 C2 -50.6(2) . .
Fe1 P1 C1 C2 -178.65(17) . .
C1 C1 C2 C3 1.3(4) 2_655 .
P1 C1 C2 C3 -179.37(18) . .
C1 C2 C3 C3 0.4(4) . 2_655
C10 P1 C4 C9 -21.6(2) . .
C1 P1 C4 C9 85.4(2) . .
Fe1 P1 C4 C9 -153.45(18) . .
C10 P1 C4 C5 165.72(19) . .
C1 P1 C4 C5 -87.3(2) . .
Fe1 P1 C4 C5 33.9(2) . .
C9 C4 C5 C6 0.7(4) . .
P1 C4 C5 C6 173.6(2) . .
C4 C5 C6 C7 -1.3(4) . .
C4 C5 C6 C16 178.3(2) . .
C5 C6 C7 C8 0.6(4) . .
C16 C6 C7 C8 -179.0(3) . .
C6 C7 C8 C9 0.6(4) . .
C6 C7 C8 C20' -171.8(14) . .
C6 C7 C8 C20 179.1(5) . .
C5 C4 C9 C8 0.5(4) . .
P1 C4 C9 C8 -172.0(2) . .
C7 C8 C9 C4 -1.2(4) . .
C20' C8 C9 C4 171.8(13) . .
C20 C8 C9 C4 -179.6(5) . .
C1 P1 C10 C15 24.1(2) . .
C4 P1 C10 C15 127.9(2) . .
Fe1 P1 C10 C15 -97.7(2) . .
C1 P1 C10 C11 -161.28(19) . .
C4 P1 C10 C11 -57.5(2) . .
Fe1 P1 C10 C11 76.9(2) . .
C15 C10 C11 C12 -1.1(4) . .
P1 C10 C11 C12 -175.9(2) . .
C10 C11 C12 C13 1.0(4) . .
C10 C11 C12 C24 -178.5(2) . .
C11 C12 C13 C14 -0.3(4) . .
C24 C12 C13 C14 179.2(3) . .
C12 C13 C14 C15 -0.3(4) . .
C12 C13 C14 C28' -166.8(7) . .
C12 C13 C14 C28 175.2(4) . .
C11 C10 C15 C14 0.5(4) . .
P1 C10 C15 C14 175.0(2) . .
C13 C14 C15 C10 0.2(4) . .
C28' C14 C15 C10 166.3(6) . .
C28 C14 C15 C10 -175.3(4) . .
C7 C6 C16 C19 -175.8(3) . .
C5 C6 C16 C19 4.6(4) . .
C7 C6 C16 C18 -52.8(4) . .
C5 C6 C16 C18 127.6(3) . .
C7 C6 C16 C17 64.2(4) . .
C5 C6 C16 C17 -115.4(3) . .
C9 C8 C20 C22 -4.0(10) . .
C7 C8 C20 C22 177.6(6) . .
C20' C8 C20 C22 51(10) . .
C9 C8 C20 C21 -126.3(6) . .
C7 C8 C20 C21 55.3(8) . .
C20' C8 C20 C21 -71(10) . .
C9 C8 C20 C23 117.4(6) . .
C7 C8 C20 C23 -61.0(9) . .
C20' C8 C20 C23 173(11) . .
C9 C8 C20' C22' 173.2(14) . .
C7 C8 C20' C22' -14(3) . .
C20 C8 C20' C22' 44(9) . .
C9 C8 C20' C21' 57.7(19) . .
C7 C8 C20' C21' -129.8(15) . .
C20 C8 C20' C21' -71(10) . .
C9 C8 C20' C23' -62(2) . .
C7 C8 C20' C23' 110.3(17) . .
C20 C8 C20' C23' 169(12) . .
C11 C12 C24 C27 126.3(3) . .
C13 C12 C24 C27 -53.2(3) . .
C11 C12 C24 C25 5.4(4) . .
C13 C12 C24 C25 -174.1(3) . .
C11 C12 C24 C26 -113.6(3) . .
C13 C12 C24 C26 66.9(3) . .
C13 C14 C28 C31 -177.8(6) . .
C15 C14 C28 C31 -2.5(9) . .
C28' C14 C28 C31 95(6) . .
C13 C14 C28 C29 -51.5(7) . .
C15 C14 C28 C29 123.9(7) . .
C28' C14 C28 C29 -139(6) . .
C13 C14 C28 C30 58.3(10) . .
C15 C14 C28 C30 -126.3(7) . .
C28' C14 C28 C30 -29(5) . .
C13 C14 C28' C31' -20.0(13) . .
C15 C14 C28' C31' 174.0(9) . .
C28 C14 C28' C31' 82(6) . .
C13 C14 C28' C29' 114.7(12) . .
C15 C14 C28' C29' -51.3(13) . .
C28 C14 C28' C29' -143(6) . .
C13 C14 C28' C30' -136.6(10) . .
C15 C14 C28' C30' 57.4(14) . .
C28 C14 C28' C30' -35(5) . .
C37 C32 C33 C34 4.7(4) . .
Fe1 C32 C33 C34 -172.1(2) . .
C37 C32 C33 C38 -180.0(2) . .
Fe1 C32 C33 C38 3.2(4) . .
C32 C33 C34 C35 -0.4(4) . .
C38 C33 C34 C35 -175.8(3) . .
C33 C34 C35 C36 -2.7(4) . .
C33 C34 C35 C39 176.3(3) . .
C34 C35 C36 C37 1.5(4) . .
C39 C35 C36 C37 -177.5(3) . .
C35 C36 C37 C32 3.0(4) . .
C35 C36 C37 C40 -174.3(3) . .
C33 C32 C37 C36 -5.9(4) . .
Fe1 C32 C37 C36 171.2(2) . .
C33 C32 C37 C40 171.2(3) . .
Fe1 C32 C37 C40 -11.6(3) . .

loop_
_platon_squeeze_void_nr
_platon_squeeze_void_average_x
_platon_squeeze_void_average_y
_platon_squeeze_void_average_z
_platon_squeeze_void_volume
_platon_squeeze_void_count_electrons
1 0.250 0.250 0.250 580 180
2 -0.250 0.750 0.750 580 180
3 0.250 0.250 0.750 270 86
4 0.750 0.750 0.250 270 85
